data_7061589
loop_
_publ_author_name
'Chaibuth, Pawittra'
'Chuaytanee, Nontakarn'
'Hojitsiriyanont, Jutawat'
'Chainok, Kittipong'
'Wacharasindhu, Sumrit'
'Reiser, Oliver'
'Sukwattanasinitt, Mongkol'

_publ_section_title
;
 Copper(ii) complexes of quinoline-based ligands for efficient photoredox
 catalysis of atom transfer radical addition (ATRA) reaction
;
_journal_issue 25
_journal_name_full 'New Journal of Chemistry'
_journal_page_first 12158
_journal_page_last 12168
_journal_paper_doi 10.1039/D2NJ01218A
_journal_volume 46
_journal_year 2022
_chemical_formula_moiety 'C21 H18 Cl Cu N4, Cl, H2 O'
_chemical_formula_sum 'C21 H20 Cl2 Cu N4 O'
_chemical_formula_weight 478.85
_space_group_crystal_system monoclinic
_space_group_IT_number 14
_space_group_name_Hall '-P 2ybc'
_space_group_name_H-M_alt 'P 1 21/c 1'
_atom_sites_solution_hydrogens mixed
_atom_sites_solution_primary dual
_audit_creation_date 2021-01-18
_audit_creation_method
;
Olex2 1.3
(compiled 2020.11.12 svn.r5f609507 for OlexSys, GUI svn.r6226)
;
_audit_update_record
;
2022-02-21 deposited with the CCDC.	2022-05-18 downloaded from the CCDC.
;
_cell_angle_alpha 90
_cell_angle_beta 109.943(2)
_cell_angle_gamma 90
_cell_formula_units_Z 4
_cell_length_a 16.6661(8)
_cell_length_b 9.3649(5)
_cell_length_c 14.0474(8)
_cell_measurement_reflns_used 9969
_cell_measurement_temperature 296.0
_cell_measurement_theta_max 28.227
_cell_measurement_theta_min 3.086
_cell_volume 2060.99(19)
_computing_cell_refinement 'SAINT v8.37A (Bruker, 2015)'
_computing_data_reduction 'SAINT v8.37A (Bruker, 2015)'
_computing_molecular_graphics 'Olex2 1.3 (Dolomanov et al., 2009)'
_computing_publication_material 'Olex2 1.3 (Dolomanov et al., 2009)'
_computing_structure_refinement 'XL  (Sheldrick, 2008)'
_computing_structure_solution 'SHELXT  (Sheldrick, 2015)'
_diffrn_ambient_temperature 296.0
_diffrn_detector 'Bruker PHOTON 200 area detector'
_diffrn_detector_area_resol_mean 7.39
_diffrn_detector_type 'PHOTON II area detector'
_diffrn_measured_fraction_theta_full 0.997
_diffrn_measured_fraction_theta_max 0.996
_diffrn_measurement_device 'four-circle KAPPA diffractometer'
_diffrn_measurement_device_type 'BRUKER D8 QUEST CMOS PHOTON II'
_diffrn_measurement_method '\f and \w scans'
_diffrn_radiation_collimation '0.5 mm'
_diffrn_radiation_monochromator graphite
_diffrn_radiation_probe x-ray
_diffrn_radiation_type MoK\a
_diffrn_radiation_wavelength 0.71073
_diffrn_radiation_xray_symbol K-L~3~
_diffrn_reflns_av_R_equivalents 0.0556
_diffrn_reflns_av_unetI/netI 0.0309
_diffrn_reflns_Laue_measured_fraction_full 0.997
_diffrn_reflns_Laue_measured_fraction_max 0.996
_diffrn_reflns_limit_h_max 22
_diffrn_reflns_limit_h_min -21
_diffrn_reflns_limit_k_max 11
_diffrn_reflns_limit_k_min -12
_diffrn_reflns_limit_l_max 17
_diffrn_reflns_limit_l_min -18
_diffrn_reflns_number 40421
_diffrn_reflns_point_group_measured_fraction_full 0.997
_diffrn_reflns_point_group_measured_fraction_max 0.996
_diffrn_reflns_theta_full 25.242
_diffrn_reflns_theta_max 28.328
_diffrn_reflns_theta_min 3.189
_diffrn_source 'sealed x-ray tube'
_diffrn_source_current 30.0
_diffrn_source_power 1.5
_diffrn_source_target Mo
_diffrn_source_type Mo
_diffrn_source_voltage 50.0
_diffrn_standards_number 0
_exptl_absorpt_coefficient_mu 1.339
_exptl_absorpt_correction_T_max 0.7457
_exptl_absorpt_correction_T_min 0.6905
_exptl_absorpt_correction_type multi-scan
_exptl_absorpt_process_details
;
SADABS-2016/2 (Bruker,2016/2) was used for absorption correction.
wR2(int) was 0.0778 before and 0.0678 after correction.
The Ratio of minimum to maximum transmission is 0.9260.
The \l/2 correction factor is Not present.
;
_exptl_crystal_colour 'dark blue'
_exptl_crystal_colour_modifier dark
_exptl_crystal_colour_primary blue
_exptl_crystal_density_diffrn 1.543
_exptl_crystal_description block
_exptl_crystal_F_000 980
_exptl_crystal_size_max 0.38
_exptl_crystal_size_mid 0.34
_exptl_crystal_size_min 0.3
_refine_diff_density_max 0.306
_refine_diff_density_min -0.392
_refine_diff_density_rms 0.054
_refine_ls_extinction_method none
_refine_ls_goodness_of_fit_ref 1.035
_refine_ls_hydrogen_treatment constr
_refine_ls_matrix_type full
_refine_ls_number_parameters 265
_refine_ls_number_reflns 5132
_refine_ls_number_restraints 0
_refine_ls_restrained_S_all 1.035
_refine_ls_R_factor_all 0.0441
_refine_ls_R_factor_gt 0.0317
_refine_ls_shift/su_max 0.001
_refine_ls_shift/su_mean 0.000
_refine_ls_structure_factor_coef Fsqd
_refine_ls_weighting_details 'w=1/[\s^2^(Fo^2^)+(0.0283P)^2^+1.1769P] where P=(Fo^2^+2Fc^2^)/3'
_refine_ls_weighting_scheme calc
_refine_ls_wR_factor_gt 0.0725
_refine_ls_wR_factor_ref 0.0776
_reflns_Friedel_coverage 0.000
_reflns_number_gt 4240
_reflns_number_total 5132
_reflns_threshold_expression 'I > 2\s(I)'
_cod_data_source_file d2nj01218a2.cif
_cod_data_source_block q1
_cod_depositor_comments 'Adding full bibliography for 7061589--7061591.cif.'
_cod_database_code 7061589
_shelx_shelxl_version_number 2018/3
_shelx_space_group_comment
;
The symmetry employed for this shelxl refinement is uniquely defined
by the following loop, which should always be used as a source of
symmetry information in preference to the above space-group names.
They are only intended as comments.
;
_shelx_estimated_absorpt_t_max 0.689
_shelx_estimated_absorpt_t_min 0.630
_olex2_refinement_description
;
1. Fixed Uiso
 At 1.2 times of:
  All C(H) groups, All C(H,H) groups
 At 1.5 times of:
  All O(H,H) groups
2.a Free rotating group:
 O1(H1A,H1B)
2.b Secondary CH2 refined with riding coordinates:
 C6(H6A,H6B), C16(H16A,H16B)
2.c Aromatic/amide H refined with riding coordinates:
 C1(H1), C2(H2), C3(H3), C4(H4), C8(H8), C9(H9), C10(H10), C13(H13), C14(H14),
 C15(H15), C18(H18), C19(H19), C20(H20), C21(H21)
;
_olex2_submission_special_instructions 'No special instructions were received'

loop_
_space_group_symop_operation_xyz
'x, y, z'
'-x, y+1/2, -z+1/2'
'-x, -y, -z'
'x, -y-1/2, z-1/2'

loop_
_atom_site_label
_atom_site_type_symbol
_atom_site_fract_x
_atom_site_fract_y
_atom_site_fract_z
_atom_site_U_iso_or_equiv
_atom_site_adp_type
_atom_site_occupancy
_atom_site_site_symmetry_order
_atom_site_calc_flag
_atom_site_refinement_flags_posn
_atom_site_refinement_flags_adp
_atom_site_refinement_flags_occupancy
_atom_site_disorder_assembly
_atom_site_disorder_group
Cu1 Cu 0.29722(2) 0.34449(2) 0.51486(2) 0.02956(7) Uani 1 1 d . . . . .
Cl1 Cl 0.39098(3) 0.32784(6) 0.43161(4) 0.04434(13) Uani 1 1 d . . . . .
Cl2 Cl 0.10907(4) 0.21764(8) 0.32091(5) 0.06310(18) Uani 1 1 d . . . . .
O1 O 0.04352(15) 0.4956(2) 0.17489(17) 0.0778(6) Uani 1 1 d G . . . .
H1A H 0.064750 0.438690 0.224268 0.117 Uiso 1 1 d G U . . .
H1B H 0.008247 0.551058 0.187943 0.117 Uiso 1 1 d G U . . .
N1 N 0.29618(10) 0.13833(16) 0.55120(11) 0.0320(3) Uani 1 1 d . . . . .
N2 N 0.21998(9) 0.35872(15) 0.60258(10) 0.0257(3) Uani 1 1 d . . . . .
N3 N 0.23557(9) 0.52098(16) 0.44984(10) 0.0290(3) Uani 1 1 d . . . . .
N4 N 0.38412(9) 0.46114(16) 0.65377(11) 0.0312(3) Uani 1 1 d . . . . .
C1 C 0.35126(13) 0.0374(2) 0.54573(15) 0.0415(4) Uani 1 1 d . . . . .
H1 H 0.394502 0.061676 0.520848 0.050 Uiso 1 1 calc R U . . .
C2 C 0.34596(15) -0.1012(2) 0.57579(17) 0.0511(5) Uani 1 1 d . . . . .
H2 H 0.385019 -0.169594 0.571467 0.061 Uiso 1 1 calc R U . . .
C3 C 0.28179(16) -0.1365(2) 0.61232(17) 0.0515(6) Uani 1 1 d . . . . .
H3 H 0.277355 -0.229252 0.633603 0.062 Uiso 1 1 calc R U . . .
C4 C 0.22424(14) -0.0342(2) 0.61729(15) 0.0425(5) Uani 1 1 d . . . . .
H4 H 0.180348 -0.056975 0.641434 0.051 Uiso 1 1 calc R U . . .
C5 C 0.23266(11) 0.1033(2) 0.58576(13) 0.0317(4) Uani 1 1 d . . . . .
C6 C 0.17190(11) 0.22141(19) 0.58541(14) 0.0325(4) Uani 1 1 d . . . . .
H6A H 0.125520 0.223916 0.520923 0.039 Uiso 1 1 calc R U . . .
H6B H 0.147919 0.206037 0.638537 0.039 Uiso 1 1 calc R U . . .
C7 C 0.16463(10) 0.48250(18) 0.56962(12) 0.0261(3) Uani 1 1 d . . . . .
C8 C 0.10628(11) 0.5234(2) 0.61281(14) 0.0341(4) Uani 1 1 d . . . . .
H8 H 0.099781 0.470114 0.665556 0.041 Uiso 1 1 calc R U . . .
C9 C 0.05578(12) 0.6462(2) 0.57783(16) 0.0393(4) Uani 1 1 d . . . . .
H9 H 0.017059 0.674375 0.608706 0.047 Uiso 1 1 calc R U . . .
C10 C 0.06318(12) 0.7241(2) 0.49915(16) 0.0390(4) Uani 1 1 d . . . . .
H10 H 0.028983 0.804120 0.476250 0.047 Uiso 1 1 calc R U . . .
C11 C 0.12237(11) 0.6840(2) 0.45235(14) 0.0334(4) Uani 1 1 d . . . . .
C12 C 0.17400(10) 0.56280(18) 0.48856(12) 0.0267(3) Uani 1 1 d . . . . .
C13 C 0.13579(14) 0.7618(2) 0.37279(16) 0.0441(5) Uani 1 1 d . . . . .
H13 H 0.103161 0.842388 0.346439 0.053 Uiso 1 1 calc R U . . .
C14 C 0.19676(15) 0.7179(2) 0.33515(16) 0.0470(5) Uani 1 1 d . . . . .
H14 H 0.205740 0.768022 0.282525 0.056 Uiso 1 1 calc R U . . .
C15 C 0.24594(13) 0.5972(2) 0.37564(14) 0.0387(4) Uani 1 1 d . . . . .
H15 H 0.287697 0.569406 0.349301 0.046 Uiso 1 1 calc R U . . .
C16 C 0.27468(11) 0.3706(2) 0.71175(12) 0.0310(4) Uani 1 1 d . . . . .
H16A H 0.297364 0.277275 0.737064 0.037 Uiso 1 1 calc R U . . .
H16B H 0.240334 0.403524 0.750931 0.037 Uiso 1 1 calc R U . . .
C17 C 0.34692(10) 0.47268(19) 0.72460(12) 0.0285(3) Uani 1 1 d . . . . .
C18 C 0.37603(13) 0.5673(2) 0.80426(14) 0.0408(4) Uani 1 1 d . . . . .
H18 H 0.349038 0.574184 0.852123 0.049 Uiso 1 1 calc R U . . .
C19 C 0.44618(15) 0.6522(2) 0.81187(17) 0.0521(6) Uani 1 1 d . . . . .
H19 H 0.466839 0.716775 0.864913 0.062 Uiso 1 1 calc R U . . .
C20 C 0.48475(14) 0.6395(2) 0.74003(18) 0.0489(5) Uani 1 1 d . . . . .
H20 H 0.532204 0.694630 0.744012 0.059 Uiso 1 1 calc R U . . .
C21 C 0.45190(12) 0.5439(2) 0.66222(16) 0.0399(4) Uani 1 1 d . . . . .
H21 H 0.477762 0.536268 0.613310 0.048 Uiso 1 1 calc R U . . .

loop_
_atom_site_aniso_label
_atom_site_aniso_U_11
_atom_site_aniso_U_22
_atom_site_aniso_U_33
_atom_site_aniso_U_23
_atom_site_aniso_U_13
_atom_site_aniso_U_12
Cu1 0.03271(12) 0.03064(12) 0.03095(12) 0.00260(9) 0.01816(9) 0.00060(9)
Cl1 0.0424(3) 0.0554(3) 0.0459(3) -0.0055(2) 0.0288(2) -0.0045(2)
Cl2 0.0690(4) 0.0796(4) 0.0538(3) -0.0098(3) 0.0380(3) 0.0053(3)
O1 0.0896(15) 0.0644(13) 0.0933(15) -0.0094(11) 0.0490(13) -0.0034(11)
N1 0.0340(8) 0.0301(8) 0.0311(7) 0.0000(6) 0.0099(6) 0.0004(6)
N2 0.0253(7) 0.0291(7) 0.0236(7) 0.0022(5) 0.0095(5) -0.0033(6)
N3 0.0307(7) 0.0328(8) 0.0244(7) 0.0014(6) 0.0107(6) -0.0024(6)
N4 0.0277(7) 0.0347(8) 0.0319(7) 0.0002(6) 0.0112(6) -0.0038(6)
C1 0.0415(10) 0.0399(11) 0.0412(11) -0.0029(9) 0.0116(9) 0.0060(9)
C2 0.0596(14) 0.0373(11) 0.0492(13) -0.0019(10) 0.0091(11) 0.0130(10)
C3 0.0692(15) 0.0288(10) 0.0460(12) 0.0026(9) 0.0059(11) -0.0024(10)
C4 0.0502(11) 0.0342(10) 0.0391(10) 0.0018(8) 0.0104(9) -0.0111(9)
C5 0.0347(9) 0.0304(9) 0.0271(8) 0.0005(7) 0.0069(7) -0.0061(7)
C6 0.0295(8) 0.0327(9) 0.0367(9) 0.0021(7) 0.0132(7) -0.0078(7)
C7 0.0247(8) 0.0286(8) 0.0239(7) -0.0009(6) 0.0067(6) -0.0033(6)
C8 0.0312(9) 0.0408(10) 0.0326(9) -0.0026(8) 0.0141(7) -0.0034(8)
C9 0.0312(9) 0.0432(11) 0.0459(11) -0.0093(9) 0.0161(8) 0.0006(8)
C10 0.0311(9) 0.0346(10) 0.0476(11) -0.0022(9) 0.0088(8) 0.0035(8)
C11 0.0306(9) 0.0315(9) 0.0333(9) 0.0011(7) 0.0047(7) -0.0022(7)
C12 0.0255(8) 0.0290(8) 0.0235(8) -0.0009(6) 0.0057(6) -0.0036(7)
C13 0.0465(11) 0.0393(11) 0.0411(11) 0.0117(9) 0.0079(9) 0.0034(9)
C14 0.0583(13) 0.0471(12) 0.0371(11) 0.0166(9) 0.0185(10) -0.0006(10)
C15 0.0444(10) 0.0436(11) 0.0321(9) 0.0070(8) 0.0180(8) -0.0022(9)
C16 0.0303(8) 0.0406(10) 0.0218(8) 0.0053(7) 0.0088(7) -0.0015(7)
C17 0.0264(8) 0.0327(9) 0.0237(8) 0.0045(7) 0.0051(6) 0.0022(7)
C18 0.0437(11) 0.0461(11) 0.0298(9) -0.0035(8) 0.0090(8) 0.0015(9)
C19 0.0533(13) 0.0461(12) 0.0432(12) -0.0117(10) -0.0013(10) -0.0084(10)
C20 0.0372(11) 0.0478(12) 0.0540(13) 0.0002(10) 0.0056(10) -0.0137(9)
C21 0.0310(9) 0.0447(11) 0.0444(11) 0.0031(9) 0.0136(8) -0.0070(8)

loop_
_atom_type_symbol
_atom_type_description
_atom_type_scat_dispersion_real
_atom_type_scat_dispersion_imag
_atom_type_scat_source
C C 0.0033 0.0016 'International Tables Vol C Tables 4.2.6.8 and 6.1.1.4'
H H 0.0000 0.0000 'International Tables Vol C Tables 4.2.6.8 and 6.1.1.4'
Cl Cl 0.1484 0.1585 'International Tables Vol C Tables 4.2.6.8 and 6.1.1.4'
Cu Cu 0.3201 1.2651 'International Tables Vol C Tables 4.2.6.8 and 6.1.1.4'
N N 0.0061 0.0033 'International Tables Vol C Tables 4.2.6.8 and 6.1.1.4'
O O 0.0106 0.0060 'International Tables Vol C Tables 4.2.6.8 and 6.1.1.4'

loop_
_geom_angle_atom_site_label_1
_geom_angle_atom_site_label_2
_geom_angle_atom_site_label_3
_geom_angle
_geom_angle_site_symmetry_1
_geom_angle_site_symmetry_3
_geom_angle_publ_flag
Cl1 Cu1 N4 97.31(4) . . ?
N1 Cu1 Cl1 97.68(5) . . ?
N1 Cu1 N2 81.30(6) . . ?
N1 Cu1 N4 107.66(6) . . ?
N2 Cu1 Cl1 175.12(4) . . ?
N2 Cu1 N4 78.55(5) . . ?
N3 Cu1 Cl1 99.19(4) . . ?
N3 Cu1 N1 150.36(6) . . ?
N3 Cu1 N2 83.77(6) . . ?
N3 Cu1 N4 94.17(6) . . ?
H1A O1 H1B 109.5 . . ?
C1 N1 Cu1 127.00(14) . . ?
C1 N1 C5 119.20(17) . . ?
C5 N1 Cu1 113.79(12) . . ?
C6 N2 Cu1 104.93(10) . . ?
C6 N2 C16 109.61(13) . . ?
C7 N2 Cu1 108.52(10) . . ?
C7 N2 C6 112.85(13) . . ?
C7 N2 C16 111.43(13) . . ?
C16 N2 Cu1 109.26(10) . . ?
C12 N3 Cu1 113.13(11) . . ?
C15 N3 Cu1 128.52(13) . . ?
C15 N3 C12 118.34(16) . . ?
C17 N4 Cu1 110.75(11) . . ?
C21 N4 Cu1 128.62(13) . . ?
C21 N4 C17 118.37(16) . . ?
N1 C1 H1 119.0 . . ?
N1 C1 C2 122.1(2) . . ?
C2 C1 H1 119.0 . . ?
C1 C2 H2 120.6 . . ?
C3 C2 C1 118.7(2) . . ?
C3 C2 H2 120.6 . . ?
C2 C3 H3 120.1 . . ?
C4 C3 C2 119.8(2) . . ?
C4 C3 H3 120.1 . . ?
C3 C4 H4 120.5 . . ?
C3 C4 C5 118.9(2) . . ?
C5 C4 H4 120.5 . . ?
N1 C5 C4 121.29(18) . . ?
N1 C5 C6 115.64(15) . . ?
C4 C5 C6 123.05(17) . . ?
N2 C6 C5 108.10(14) . . ?
N2 C6 H6A 110.1 . . ?
N2 C6 H6B 110.1 . . ?
C5 C6 H6A 110.1 . . ?
C5 C6 H6B 110.1 . . ?
H6A C6 H6B 108.4 . . ?
C8 C7 N2 123.55(15) . . ?
C8 C7 C12 119.91(16) . . ?
C12 C7 N2 116.54(14) . . ?
C7 C8 H8 119.8 . . ?
C7 C8 C9 120.33(17) . . ?
C9 C8 H8 119.8 . . ?
C8 C9 H9 119.7 . . ?
C10 C9 C8 120.65(17) . . ?
C10 C9 H9 119.7 . . ?
C9 C10 H10 119.8 . . ?
C9 C10 C11 120.42(18) . . ?
C11 C10 H10 119.8 . . ?
C10 C11 C12 118.94(17) . . ?
C10 C11 C13 123.75(18) . . ?
C12 C11 C13 117.27(17) . . ?
N3 C12 C7 118.00(15) . . ?
N3 C12 C11 122.24(15) . . ?
C11 C12 C7 119.74(15) . . ?
C11 C13 H13 120.3 . . ?
C14 C13 C11 119.48(19) . . ?
C14 C13 H13 120.3 . . ?
C13 C14 H14 120.0 . . ?
C13 C14 C15 119.91(18) . . ?
C15 C14 H14 120.0 . . ?
N3 C15 C14 122.76(18) . . ?
N3 C15 H15 118.6 . . ?
C14 C15 H15 118.6 . . ?
N2 C16 H16A 109.5 . . ?
N2 C16 H16B 109.5 . . ?
N2 C16 C17 110.73(13) . . ?
H16A C16 H16B 108.1 . . ?
C17 C16 H16A 109.5 . . ?
C17 C16 H16B 109.5 . . ?
N4 C17 C16 114.44(15) . . ?
N4 C17 C18 121.92(17) . . ?
C18 C17 C16 123.59(16) . . ?
C17 C18 H18 120.5 . . ?
C17 C18 C19 118.98(19) . . ?
C19 C18 H18 120.5 . . ?
C18 C19 H19 120.4 . . ?
C20 C19 C18 119.2(2) . . ?
C20 C19 H19 120.4 . . ?
C19 C20 H20 120.6 . . ?
C21 C20 C19 118.76(19) . . ?
C21 C20 H20 120.6 . . ?
N4 C21 C20 122.81(19) . . ?
N4 C21 H21 118.6 . . ?
C20 C21 H21 118.6 . . ?

loop_
_geom_bond_atom_site_label_1
_geom_bond_atom_site_label_2
_geom_bond_distance
_geom_bond_site_symmetry_2
_geom_bond_publ_flag
Cu1 Cl1 2.2540(5) . ?
Cu1 N1 1.9986(15) . ?
Cu1 N2 2.0676(13) . ?
Cu1 N3 1.9954(15) . ?
Cu1 N4 2.2738(15) . ?
O1 H1A 0.8500 . ?
O1 H1B 0.8502 . ?
N1 C1 1.338(2) . ?
N1 C5 1.347(2) . ?
N2 C6 1.491(2) . ?
N2 C7 1.455(2) . ?
N2 C16 1.497(2) . ?
N3 C12 1.372(2) . ?
N3 C15 1.322(2) . ?
N4 C17 1.344(2) . ?
N4 C21 1.342(2) . ?
C1 H1 0.9300 . ?
C1 C2 1.377(3) . ?
C2 H2 0.9300 . ?
C2 C3 1.375(3) . ?
C3 H3 0.9300 . ?
C3 C4 1.374(3) . ?
C4 H4 0.9300 . ?
C4 C5 1.385(3) . ?
C5 C6 1.498(3) . ?
C6 H6A 0.9700 . ?
C6 H6B 0.9700 . ?
C7 C8 1.365(2) . ?
C7 C12 1.417(2) . ?
C8 H8 0.9300 . ?
C8 C9 1.411(3) . ?
C9 H9 0.9300 . ?
C9 C10 1.364(3) . ?
C10 H10 0.9300 . ?
C10 C11 1.410(3) . ?
C11 C12 1.410(2) . ?
C11 C13 1.414(3) . ?
C13 H13 0.9300 . ?
C13 C14 1.359(3) . ?
C14 H14 0.9300 . ?
C14 C15 1.398(3) . ?
C15 H15 0.9300 . ?
C16 H16A 0.9700 . ?
C16 H16B 0.9700 . ?
C16 C17 1.499(2) . ?
C17 C18 1.380(3) . ?
C18 H18 0.9300 . ?
C18 C19 1.387(3) . ?
C19 H19 0.9300 . ?
C19 C20 1.374(3) . ?
C20 H20 0.9300 . ?
C20 C21 1.374(3) . ?
C21 H21 0.9300 . ?

loop_
_geom_hbond_atom_site_label_D
_geom_hbond_atom_site_label_H
_geom_hbond_atom_site_label_A
_geom_hbond_distance_DH
_geom_hbond_distance_HA
_geom_hbond_distance_DA
_geom_hbond_angle_DHA
_geom_hbond_site_symmetry_A
_geom_hbond_publ_flag
O1 H1A Cl2 0.85 2.45 3.263(2) 161.0 . yes
O1 H1B Cl2 0.85 2.47 3.301(2) 165.6 2 yes
C4 H4 O1 0.93 2.55 3.394(3) 151.7 4_566 yes

loop_
_geom_torsion_atom_site_label_1
_geom_torsion_atom_site_label_2
_geom_torsion_atom_site_label_3
_geom_torsion_atom_site_label_4
_geom_torsion
_geom_torsion_site_symmetry_1
_geom_torsion_site_symmetry_2
_geom_torsion_site_symmetry_3
_geom_torsion_site_symmetry_4
_geom_torsion_publ_flag
Cu1 N1 C1 C2 177.99(15) . . . . ?
Cu1 N1 C5 C4 -177.97(14) . . . . ?
Cu1 N1 C5 C6 3.26(19) . . . . ?
Cu1 N2 C6 C5 41.94(15) . . . . ?
Cu1 N2 C7 C8 -179.24(14) . . . . ?
Cu1 N2 C7 C12 0.35(17) . . . . ?
Cu1 N2 C16 C17 43.40(16) . . . . ?
Cu1 N3 C12 C7 2.59(19) . . . . ?
Cu1 N3 C12 C11 -179.26(13) . . . . ?
Cu1 N3 C15 C14 178.47(16) . . . . ?
Cu1 N4 C17 C16 18.68(17) . . . . ?
Cu1 N4 C17 C18 -163.82(14) . . . . ?
Cu1 N4 C21 C20 161.26(16) . . . . ?
N1 C1 C2 C3 0.1(3) . . . . ?
N1 C5 C6 N2 -31.4(2) . . . . ?
N2 C7 C8 C9 178.93(16) . . . . ?
N2 C7 C12 N3 -2.0(2) . . . . ?
N2 C7 C12 C11 179.84(14) . . . . ?
N2 C16 C17 N4 -41.6(2) . . . . ?
N2 C16 C17 C18 141.00(17) . . . . ?
N4 C17 C18 C19 -0.6(3) . . . . ?
C1 N1 C5 C4 1.1(3) . . . . ?
C1 N1 C5 C6 -177.63(16) . . . . ?
C1 C2 C3 C4 0.6(3) . . . . ?
C2 C3 C4 C5 -0.4(3) . . . . ?
C3 C4 C5 N1 -0.4(3) . . . . ?
C3 C4 C5 C6 178.24(18) . . . . ?
C4 C5 C6 N2 149.83(17) . . . . ?
C5 N1 C1 C2 -1.0(3) . . . . ?
C6 N2 C7 C8 64.9(2) . . . . ?
C6 N2 C7 C12 -115.49(16) . . . . ?
C6 N2 C16 C17 157.87(14) . . . . ?
C7 N2 C6 C5 159.92(14) . . . . ?
C7 N2 C16 C17 -76.50(17) . . . . ?
C7 C8 C9 C10 1.4(3) . . . . ?
C8 C7 C12 N3 177.63(15) . . . . ?
C8 C7 C12 C11 -0.6(2) . . . . ?
C8 C9 C10 C11 -0.8(3) . . . . ?
C9 C10 C11 C12 -0.4(3) . . . . ?
C9 C10 C11 C13 -177.81(19) . . . . ?
C10 C11 C12 N3 -177.06(16) . . . . ?
C10 C11 C12 C7 1.1(2) . . . . ?
C10 C11 C13 C14 177.4(2) . . . . ?
C11 C13 C14 C15 -0.4(3) . . . . ?
C12 N3 C15 C14 -0.2(3) . . . . ?
C12 C7 C8 C9 -0.6(3) . . . . ?
C12 C11 C13 C14 -0.1(3) . . . . ?
C13 C11 C12 N3 0.6(3) . . . . ?
C13 C11 C12 C7 178.67(17) . . . . ?
C13 C14 C15 N3 0.6(3) . . . . ?
C15 N3 C12 C7 -178.56(16) . . . . ?
C15 N3 C12 C11 -0.4(2) . . . . ?
C16 N2 C6 C5 -75.27(17) . . . . ?
C16 N2 C7 C8 -58.9(2) . . . . ?
C16 N2 C7 C12 120.69(15) . . . . ?
C16 C17 C18 C19 176.70(18) . . . . ?
C17 N4 C21 C20 0.1(3) . . . . ?
C17 C18 C19 C20 -0.1(3) . . . . ?
C18 C19 C20 C21 0.6(3) . . . . ?
C19 C20 C21 N4 -0.7(3) . . . . ?
C21 N4 C17 C16 -176.93(16) . . . . ?
C21 N4 C17 C18 0.6(3) . . . . ?
